data_1556103
loop_
_publ_author_name
'Pietschnig, Rudolf'
'Sch\"afer, Sven'
'Merz, Klaus'

_publ_section_title
;
 Self-addition of a sterically hindered alkynylselenolate.
;
_journal_issue 11
_journal_name_full 'Organic letters'
_journal_page_first 1867
_journal_page_last 1869
_journal_paper_doi 10.1021/ol034476+
_journal_volume 5
_journal_year 2003
_chemical_formula_sum 'C68 H92 Se10'
_chemical_formula_weight 1699.02
_space_group_IT_number 2
_space_group_name_Hall '-P 1'
_space_group_name_H-M_alt 'P -1'
_symmetry_cell_setting triclinic
_symmetry_space_group_name_H-M 'P -1'
_atom_sites_solution_hydrogens geom
_atom_sites_solution_primary direct
_atom_sites_solution_secondary difmap
_audit_creation_method SHELXL-97
_cell_angle_alpha 101.621(5)
_cell_angle_beta 96.648(5)
_cell_angle_gamma 94.940(5)
_cell_formula_units_Z 1
_cell_length_a 10.459(3)
_cell_length_b 12.983(3)
_cell_length_c 13.711(4)
_cell_measurement_reflns_used 54
_cell_measurement_temperature 203(2)
_cell_measurement_theta_max 19.25
_cell_measurement_theta_min 3.20
_cell_volume 1799.9(8)
_computing_cell_refinement SMART
_computing_data_collection SMART
_computing_data_reduction SAINT
_computing_molecular_graphics 'BRUKER axs SHELXTL-PLUS'
_computing_publication_material SHELXL-97
_computing_structure_refinement 'SHELXL-97 (Sheldrick, 1997)'
_computing_structure_solution 'SHELXS-97 (Sheldrick, 1990)'
_diffrn_ambient_temperature 203(2)
_diffrn_measured_fraction_theta_full 0.978
_diffrn_measured_fraction_theta_max 0.978
_diffrn_measurement_device_type 'Bruker axs CCD 1000'
_diffrn_measurement_method omega-scan
_diffrn_radiation_monochromator graphite
_diffrn_radiation_source 'fine-focus sealed tube'
_diffrn_radiation_type MoK\a
_diffrn_radiation_wavelength 0.71073
_diffrn_reflns_av_R_equivalents 0.0520
_diffrn_reflns_av_sigmaI/netI 0.0894
_diffrn_reflns_limit_h_max 12
_diffrn_reflns_limit_h_min -10
_diffrn_reflns_limit_k_max 15
_diffrn_reflns_limit_k_min -15
_diffrn_reflns_limit_l_max 16
_diffrn_reflns_limit_l_min -15
_diffrn_reflns_number 9388
_diffrn_reflns_theta_full 25.06
_diffrn_reflns_theta_max 25.06
_diffrn_reflns_theta_min 1.97
_exptl_absorpt_coefficient_mu 5.108
_exptl_absorpt_correction_T_max 0.360
_exptl_absorpt_correction_T_min 0.305
_exptl_absorpt_correction_type empirical
_exptl_crystal_colour colourless
_exptl_crystal_density_diffrn 1.567
_exptl_crystal_density_method 'not measured'
_exptl_crystal_description needle
_exptl_crystal_F_000 840
_exptl_crystal_size_max 0.3
_exptl_crystal_size_mid 0.2
_exptl_crystal_size_min 0.2
_refine_diff_density_max 0.888
_refine_diff_density_min -0.635
_refine_diff_density_rms 0.129
_refine_ls_extinction_method none
_refine_ls_goodness_of_fit_ref 0.935
_refine_ls_hydrogen_treatment mixed
_refine_ls_matrix_type full
_refine_ls_number_parameters 352
_refine_ls_number_reflns 6265
_refine_ls_number_restraints 0
_refine_ls_restrained_S_all 0.935
_refine_ls_R_factor_all 0.0943
_refine_ls_R_factor_gt 0.0501
_refine_ls_shift/su_max 0.001
_refine_ls_shift/su_mean 0.000
_refine_ls_structure_factor_coef Fsqd
_refine_ls_weighting_details 'w=1/[\s^2^(Fo^2^)+(0.0597P)^2^+0.0000P] where P=(Fo^2^+2Fc^2^)/3'
_refine_ls_weighting_scheme calc
_refine_ls_wR_factor_gt 0.1045
_refine_ls_wR_factor_ref 0.1195
_reflns_number_gt 3919
_reflns_number_total 6265
_reflns_threshold_expression >2sigma(I)
_cod_data_source_file ol034476%2Bsi20030319_090357.cif
_cod_data_source_block md6761
_cod_depositor_comments
;
The following automatic conversions were performed:

data item '_refine_ls_weighting_scheme' value 'calc
w=1/[\s^2^(Fo^2^)+(0.0597P)^2^+0.0000P] where P=(Fo^2^+2Fc^2^)/3' was
changed to 'calc'. A new data item '_refine_ls_weighting_details' was
created with the value set to
'w=1/[\s^2^(Fo^2^)+(0.0597P)^2^+0.0000P] where P=(Fo^2^+2Fc^2^)/3'.

Automatic conversion script
Id: cif_fix_values 6909 2019-04-08 15:41:33Z antanas 
;
_cod_original_sg_symbol_H-M P-1
_cod_database_code 1556103

loop_
_symmetry_equiv_pos_as_xyz
'x, y, z'
'-x, -y, -z'

loop_
_atom_site_label
_atom_site_type_symbol
_atom_site_fract_x
_atom_site_fract_y
_atom_site_fract_z
_atom_site_U_iso_or_equiv
_atom_site_adp_type
_atom_site_occupancy
_atom_site_calc_flag
_atom_site_refinement_flags
Se1 Se 0.16821(7) 0.29571(5) 0.60287(5) 0.0363(2) Uani 1 d .
Se2 Se -0.05164(7) 0.30615(5) 0.56769(5) 0.03316(19) Uani 1 d .
Se3 Se 0.18945(8) 0.52321(5) 0.54129(5) 0.0357(2) Uani 1 d .
Se4 Se 0.22822(8) 0.69944(6) 0.75681(5) 0.0413(2) Uani 1 d .
Se5 Se 0.41487(7) 0.61387(6) 0.75114(6) 0.0389(2) Uani 1 d .
C17 C 0.2406(6) 0.4434(5) 0.6391(5) 0.0267(15) Uani 1 d .
C18 C 0.3299(7) 0.4717(5) 0.7183(5) 0.0290(15) Uani 1 d .
C2 C -0.0562(7) 0.1749(5) 0.3634(5) 0.0322(16) Uani 1 d .
C34 C 0.1599(7) 0.6584(5) 0.6181(5) 0.0320(16) Uani 1 d .
C1 C -0.0874(6) 0.2757(5) 0.4242(5) 0.0296(16) Uani 1 d .
C7 C -0.1361(7) 0.0789(5) 0.3585(5) 0.0353(17) Uani 1 d .
C20 C 0.3224(7) 0.3926(5) 0.8710(5) 0.0324(16) Uani 1 d .
C6 C -0.1090(7) -0.0127(5) 0.2975(5) 0.0363(17) Uani 1 d .
H6A H -0.1626 -0.0759 0.2931 0.044 Uiso 1 calc R
C19 C 0.3741(6) 0.3972(5) 0.7819(5) 0.0284(15) Uani 1 d .
C5 C -0.0057(7) -0.0149(5) 0.2424(5) 0.0387(18) Uani 1 d .
C21 C 0.3575(8) 0.3141(6) 0.9229(5) 0.044(2) Uani 1 d .
H21A H 0.3238 0.3109 0.9830 0.053 Uiso 1 calc R
C23 C 0.4924(7) 0.2499(6) 0.8016(6) 0.0428(19) Uani 1 d .
H23A H 0.5515 0.2027 0.7794 0.051 Uiso 1 calc R
C8 C 0.1406(8) 0.2727(6) 0.3131(6) 0.049(2) Uani 1 d .
H8A H 0.1164 0.3306 0.3641 0.058 Uiso 1 calc R
C31 C 0.5301(7) 0.3368(6) 0.6588(5) 0.0421(19) Uani 1 d .
H31A H 0.4757 0.3753 0.6177 0.050 Uiso 1 calc R
C3 C 0.0479(7) 0.1744(6) 0.3085(5) 0.0362(17) Uani 1 d .
C4 C 0.0696(7) 0.0785(6) 0.2494(6) 0.0447(19) Uani 1 d .
H4A H 0.1397 0.0780 0.2122 0.054 Uiso 1 calc R
C14 C -0.2509(8) 0.0746(5) 0.4166(6) 0.0427(19) Uani 1 d .
H14A H -0.2544 0.1470 0.4556 0.051 Uiso 1 calc R
C11 C 0.0210(9) -0.1187(6) 0.1774(6) 0.051(2) Uani 1 d .
H11A H -0.0513 -0.1725 0.1792 0.062 Uiso 1 calc R
C24 C 0.4610(7) 0.3254(5) 0.7460(5) 0.0340(17) Uani 1 d .
C22 C 0.4395(8) 0.2419(6) 0.8886(6) 0.046(2) Uani 1 d .
C25 C 0.2320(7) 0.4725(6) 0.9113(5) 0.0413(19) Uani 1 d .
H25A H 0.2401 0.5314 0.8757 0.050 Uiso 1 calc R
C28 C 0.4780(9) 0.1560(8) 0.9445(7) 0.067(3) Uani 1 d .
H28A H 0.4768 0.0916 0.8913 0.080 Uiso 1 calc R
C32 C 0.5491(9) 0.2341(7) 0.5897(7) 0.067(3) Uani 1 d .
H32A H 0.4662 0.1911 0.5679 0.101 Uiso 1 calc R
H32B H 0.6077 0.1959 0.6254 0.101 Uiso 1 calc R
H32C H 0.5855 0.2494 0.5316 0.101 Uiso 1 calc R
C26 C 0.2665(9) 0.5190(7) 1.0225(6) 0.065(3) Uani 1 d .
H26A H 0.2066 0.5693 1.0438 0.097 Uiso 1 calc R
H26B H 0.3540 0.5547 1.0355 0.097 Uiso 1 calc R
H26C H 0.2610 0.4628 1.0594 0.097 Uiso 1 calc R
C13 C 0.1430(10) -0.1564(7) 0.2200(6) 0.065(3) Uani 1 d .
H13A H 0.1573 -0.2223 0.1771 0.098 Uiso 1 calc R
H13B H 0.1347 -0.1675 0.2869 0.098 Uiso 1 calc R
H13C H 0.2158 -0.1035 0.2234 0.098 Uiso 1 calc R
C33 C 0.6591(8) 0.4073(7) 0.6952(7) 0.060(2) Uani 1 d .
H33A H 0.6441 0.4724 0.7392 0.091 Uiso 1 calc R
H33B H 0.6963 0.4237 0.6378 0.091 Uiso 1 calc R
H33C H 0.7184 0.3703 0.7317 0.091 Uiso 1 calc R
C16 C -0.3799(8) 0.0417(7) 0.3461(7) 0.067(3) Uani 1 d .
H16A H -0.4507 0.0399 0.3858 0.101 Uiso 1 calc R
H16B H -0.3782 -0.0280 0.3045 0.101 Uiso 1 calc R
H16C H -0.3920 0.0924 0.3036 0.101 Uiso 1 calc R
C15 C -0.2317(9) 0.0042(7) 0.4911(7) 0.065(3) Uani 1 d .
H15A H -0.1499 0.0278 0.5342 0.097 Uiso 1 calc R
H15B H -0.2311 -0.0682 0.4552 0.097 Uiso 1 calc R
H15C H -0.3019 0.0077 0.5317 0.097 Uiso 1 calc R
C27 C 0.0921(9) 0.4226(8) 0.8877(7) 0.071(3) Uani 1 d .
H27A H 0.0359 0.4742 0.9135 0.107 Uiso 1 calc R
H27B H 0.0821 0.3623 0.9191 0.107 Uiso 1 calc R
H27C H 0.0691 0.3994 0.8155 0.107 Uiso 1 calc R
C9 C 0.1276(9) 0.3078(7) 0.2107(6) 0.068(3) Uani 1 d .
H9A H 0.1876 0.3705 0.2156 0.102 Uiso 1 calc R
H9B H 0.0397 0.3235 0.1940 0.102 Uiso 1 calc R
H9C H 0.1474 0.2513 0.1586 0.102 Uiso 1 calc R
C12 C 0.0234(10) -0.1143(7) 0.0682(6) 0.074(3) Uani 1 d .
H12A H 0.0407 -0.1823 0.0310 0.110 Uiso 1 calc R
H12B H 0.0909 -0.0601 0.0633 0.110 Uiso 1 calc R
H12C H -0.0598 -0.0974 0.0402 0.110 Uiso 1 calc R
C10 C 0.2798(8) 0.2581(8) 0.3444(7) 0.070(3) Uani 1 d .
H10A H 0.2874 0.2361 0.4081 0.105 Uiso 1 calc R
H10B H 0.3338 0.3245 0.3514 0.105 Uiso 1 calc R
H10C H 0.3077 0.2045 0.2937 0.105 Uiso 1 calc R
C29 C 0.6166(10) 0.1814(8) 0.9927(7) 0.079(3) Uani 1 d .
H29A H 0.6399 0.1268 1.0282 0.118 Uiso 1 calc R
H29B H 0.6270 0.2492 1.0397 0.118 Uiso 1 calc R
H29C H 0.6723 0.1846 0.9413 0.118 Uiso 1 calc R
C30 C 0.3850(12) 0.1277(11) 1.0084(12) 0.142(7) Uani 1 d .
H30A H 0.4158 0.0735 1.0416 0.213 Uiso 1 calc R
H30B H 0.3021 0.1010 0.9677 0.213 Uiso 1 calc R
H30C H 0.3749 0.1897 1.0586 0.213 Uiso 1 calc R

loop_
_atom_site_aniso_label
_atom_site_aniso_U_11
_atom_site_aniso_U_22
_atom_site_aniso_U_33
_atom_site_aniso_U_23
_atom_site_aniso_U_13
_atom_site_aniso_U_12
Se1 0.0397(4) 0.0220(4) 0.0445(4) 0.0077(3) -0.0090(4) 0.0068(3)
Se2 0.0362(4) 0.0299(4) 0.0341(4) 0.0114(3) 0.0002(3) 0.0033(3)
Se3 0.0530(5) 0.0239(4) 0.0302(4) 0.0077(3) -0.0020(3) 0.0104(3)
Se4 0.0538(5) 0.0306(4) 0.0352(4) 0.0018(3) -0.0093(4) 0.0133(4)
Se5 0.0354(4) 0.0302(4) 0.0488(5) 0.0109(3) -0.0048(4) -0.0010(3)
C17 0.029(4) 0.018(3) 0.035(4) 0.010(3) 0.004(3) 0.004(3)
C18 0.031(4) 0.027(4) 0.028(4) 0.005(3) 0.003(3) 0.004(3)
C2 0.031(4) 0.034(4) 0.031(4) 0.009(3) -0.005(3) 0.005(3)
C34 0.040(4) 0.016(3) 0.037(4) 0.001(3) -0.003(3) 0.007(3)
C1 0.028(4) 0.021(3) 0.037(4) 0.008(3) -0.004(3) -0.006(3)
C7 0.034(4) 0.032(4) 0.038(4) 0.010(3) -0.001(3) -0.001(3)
C20 0.031(4) 0.029(4) 0.037(4) 0.011(3) 0.000(3) -0.003(3)
C6 0.037(4) 0.020(4) 0.054(5) 0.010(3) 0.010(4) 0.003(3)
C19 0.022(4) 0.032(4) 0.029(4) 0.008(3) -0.005(3) -0.003(3)
C5 0.046(5) 0.024(4) 0.043(4) 0.003(3) -0.006(4) 0.007(3)
C21 0.052(5) 0.051(5) 0.036(4) 0.023(4) 0.006(4) 0.006(4)
C23 0.035(4) 0.036(4) 0.058(5) 0.010(4) 0.006(4) 0.010(3)
C8 0.051(5) 0.041(5) 0.051(5) 0.002(4) 0.018(4) -0.008(4)
C31 0.036(4) 0.048(5) 0.043(4) 0.009(4) 0.003(4) 0.013(4)
C3 0.031(4) 0.034(4) 0.042(4) 0.009(3) 0.002(4) -0.002(3)
C4 0.036(5) 0.050(5) 0.050(5) 0.011(4) 0.012(4) 0.009(4)
C14 0.056(5) 0.018(4) 0.053(5) 0.001(3) 0.016(4) 0.000(3)
C11 0.066(6) 0.030(4) 0.058(5) 0.000(4) 0.018(5) 0.016(4)
C24 0.028(4) 0.037(4) 0.038(4) 0.014(3) -0.004(3) 0.006(3)
C22 0.040(5) 0.049(5) 0.055(5) 0.026(4) -0.001(4) 0.012(4)
C25 0.050(5) 0.036(4) 0.042(4) 0.014(4) 0.013(4) 0.004(4)
C28 0.069(7) 0.070(6) 0.075(6) 0.045(5) 0.000(5) 0.025(5)
C32 0.066(7) 0.071(7) 0.069(6) 0.012(5) 0.019(5) 0.020(5)
C26 0.071(7) 0.065(6) 0.055(6) 0.004(5) 0.011(5) 0.009(5)
C13 0.091(8) 0.055(6) 0.059(6) 0.016(5) 0.024(5) 0.035(5)
C33 0.047(5) 0.072(6) 0.071(6) 0.028(5) 0.026(5) 0.002(5)
C16 0.048(6) 0.048(5) 0.098(7) 0.008(5) 0.001(5) -0.009(4)
C15 0.078(7) 0.048(6) 0.072(6) 0.015(5) 0.026(5) 0.001(5)
C27 0.053(6) 0.094(8) 0.062(6) -0.005(5) 0.012(5) 0.032(5)
C9 0.079(7) 0.061(6) 0.066(6) 0.022(5) 0.020(5) -0.018(5)
C12 0.097(8) 0.060(6) 0.062(6) 0.003(5) 0.000(6) 0.039(6)
C10 0.041(5) 0.087(7) 0.073(6) 0.008(6) 0.007(5) -0.024(5)
C29 0.081(8) 0.091(8) 0.068(6) 0.034(6) -0.017(6) 0.026(6)
C30 0.101(10) 0.153(13) 0.250(17) 0.171(13) 0.079(11) 0.063(9)

loop_
_atom_type_symbol
_atom_type_description
_atom_type_scat_dispersion_real
_atom_type_scat_dispersion_imag
_atom_type_scat_source
C C 0.0033 0.0016 'International Tables Vol C Tables 4.2.6.8 and 6.1.1.4'
H H 0.0000 0.0000 'International Tables Vol C Tables 4.2.6.8 and 6.1.1.4'
Se Se -0.0929 2.2259 'International Tables Vol C Tables 4.2.6.8 and 6.1.1.4'

loop_
_geom_angle_atom_site_label_1
_geom_angle_atom_site_label_2
_geom_angle_atom_site_label_3
_geom_angle
_geom_angle_site_symmetry_1
C17 Se1 Se2 102.87(19) .
C1 Se2 Se1 105.1(2) .
C17 Se3 C34 105.0(3) .
C34 Se4 Se5 98.4(2) .
C18 Se5 Se4 96.9(2) .
C18 C17 Se3 128.3(5) .
C18 C17 Se1 117.2(5) .
Se3 C17 Se1 113.9(3) .
C17 C18 C19 123.4(6) .
C17 C18 Se5 118.9(5) .
C19 C18 Se5 117.7(5) .
C3 C2 C7 119.9(6) .
C3 C2 C1 120.4(6) .
C7 C2 C1 119.7(6) .
C1 C34 Se4 119.1(5) 2_566
C1 C34 Se3 121.2(5) 2_566
Se4 C34 Se3 119.7(3) .
C34 C1 C2 121.3(6) 2_566
C34 C1 Se2 117.1(5) 2_566
C2 C1 Se2 120.9(4) .
C6 C7 C2 118.6(7) .
C6 C7 C14 119.2(6) .
C2 C7 C14 122.3(6) .
C19 C20 C21 118.4(7) .
C19 C20 C25 120.5(6) .
C21 C20 C25 121.1(6) .
C7 C6 C5 122.4(7) .
C20 C19 C24 120.7(6) .
C20 C19 C18 120.7(6) .
C24 C19 C18 118.4(6) .
C4 C5 C6 117.4(7) .
C4 C5 C11 122.3(7) .
C6 C5 C11 120.2(7) .
C22 C21 C20 122.2(7) .
C22 C23 C24 122.5(7) .
C10 C8 C3 112.8(7) .
C10 C8 C9 109.8(7) .
C3 C8 C9 111.1(7) .
C24 C31 C32 115.5(7) .
C24 C31 C33 110.2(6) .
C32 C31 C33 111.2(7) .
C2 C3 C4 118.1(7) .
C2 C3 C8 122.9(7) .
C4 C3 C8 119.0(7) .
C5 C4 C3 123.6(7) .
C15 C14 C7 110.8(7) .
C15 C14 C16 112.1(7) .
C7 C14 C16 111.9(7) .
C13 C11 C12 110.9(7) .
C13 C11 C5 111.4(7) .
C12 C11 C5 113.5(7) .
C23 C24 C19 117.9(6) .
C23 C24 C31 119.9(7) .
C19 C24 C31 121.8(6) .
C21 C22 C23 118.3(7) .
C21 C22 C28 122.5(7) .
C23 C22 C28 119.1(7) .
C26 C25 C27 110.6(7) .
C26 C25 C20 113.0(6) .
C27 C25 C20 110.3(6) .
C30 C28 C29 116.1(9) .
C30 C28 C22 114.1(8) .
C29 C28 C22 110.0(8) .

loop_
_geom_bond_atom_site_label_1
_geom_bond_atom_site_label_2
_geom_bond_distance
_geom_bond_site_symmetry_2
Se1 C17 1.943(6) .
Se1 Se2 2.3155(12) .
Se2 C1 1.912(7) .
Se3 C17 1.910(6) .
Se3 C34 1.927(6) .
Se4 C34 1.903(7) .
Se4 Se5 2.3292(12) .
Se5 C18 1.921(7) .
C17 C18 1.317(9) .
C18 C19 1.494(9) .
C2 C3 1.393(10) .
C2 C7 1.424(10) .
C2 C1 1.488(9) .
C34 C1 1.361(9) 2_566
C1 C34 1.361(9) 2_566
C7 C6 1.381(9) .
C7 C14 1.518(10) .
C20 C19 1.402(9) .
C20 C21 1.405(9) .
C20 C25 1.528(10) .
C6 C5 1.388(10) .
C19 C24 1.415(9) .
C5 C4 1.368(10) .
C5 C11 1.526(9) .
C21 C22 1.375(10) .
C23 C22 1.390(11) .
C23 C24 1.397(9) .
C8 C10 1.508(11) .
C8 C3 1.520(10) .
C8 C9 1.557(11) .
C31 C24 1.492(10) .
C31 C32 1.515(11) .
C31 C33 1.534(11) .
C3 C4 1.394(10) .
C14 C15 1.510(11) .
C14 C16 1.539(11) .
C11 C13 1.503(11) .
C11 C12 1.513(11) .
C22 C28 1.530(10) .
C25 C26 1.510(10) .
C25 C27 1.519(11) .
C28 C30 1.455(14) .
C28 C29 1.501(13) .
